data_7227572
loop_
_publ_author_name
'August Ridenour, J.'
'Carter, Korey P.'
'Cahill, Christopher L.'

_publ_section_title
;
 RE-p-halobenzoic acid--terpyridine complexes, part III: structural and
 supramolecular trends in a series of p-iodobenzoic acid rare-earth hybrid
 materials
;
_journal_issue 8
_journal_name_full CrystEngComm
_journal_page_first 1190
_journal_paper_doi 10.1039/C6CE02356H
_journal_volume 19
_journal_year 2017
_chemical_formula_sum 'C72 H50 I6 N6 Nd2 O14'
_chemical_formula_weight 2273.06
_space_group_crystal_system triclinic
_space_group_IT_number 2
_space_group_name_Hall '-P 1'
_space_group_name_H-M_alt 'P -1'
_symmetry_cell_setting triclinic
_symmetry_Int_Tables_number 2
_symmetry_space_group_name_Hall '-P 1'
_symmetry_space_group_name_H-M 'P -1'
_atom_sites_solution_hydrogens mixed
_audit_creation_method SHELXL-2014/7
_audit_update_record
;
2016-11-03 deposited with the CCDC.
2017-01-30 downloaded from the CCDC.
;
_cell_angle_alpha 69.2310(11)
_cell_angle_beta 88.870(2)
_cell_angle_gamma 72.8990(10)
_cell_formula_units_Z 1
_cell_length_a 11.2063(3)
_cell_length_b 12.9586(4)
_cell_length_c 14.5704(4)
_cell_measurement_reflns_used 27696
_cell_measurement_temperature 293(2)
_cell_measurement_theta_max 59.355
_cell_measurement_theta_min 5.078
_cell_volume 1882.44(9)
_computing_cell_refinement 'SAINT, Bruker-AXS'
_computing_data_collection 'APEX, Bruker-AXS'
_computing_data_reduction 'SAINT, Bruker-AXS'
_computing_molecular_graphics 'WinGX (Farrugia, 2012)'
_computing_publication_material 'Crystal Maker (Palmer, 2009)'
_computing_structure_refinement 'SHELXL-2014/7 (Sheldrick, 2014)'
_computing_structure_solution 'Superflip (Chapuis, 2007)'
_diffrn_ambient_temperature 293(2)
_diffrn_measured_fraction_theta_full 1.000
_diffrn_measured_fraction_theta_max 0.971
_diffrn_measurement_device_type 'Bruker SMART APEXII'
_diffrn_measurement_method 'omega scans'
_diffrn_radiation_probe x-ray
_diffrn_radiation_type MoK\a
_diffrn_radiation_wavelength 0.71073
_diffrn_reflns_av_R_equivalents 0.0175
_diffrn_reflns_av_unetI/netI 0.0184
_diffrn_reflns_Laue_measured_fraction_full 1.000
_diffrn_reflns_Laue_measured_fraction_max 0.971
_diffrn_reflns_limit_h_max 15
_diffrn_reflns_limit_h_min -15
_diffrn_reflns_limit_k_max 18
_diffrn_reflns_limit_k_min -17
_diffrn_reflns_limit_l_max 20
_diffrn_reflns_limit_l_min -20
_diffrn_reflns_number 27666
_diffrn_reflns_point_group_measured_fraction_full 1.000
_diffrn_reflns_point_group_measured_fraction_max 0.971
_diffrn_reflns_theta_full 25.500
_diffrn_reflns_theta_max 29.681
_diffrn_reflns_theta_min 1.501
_diffrn_source 'fine-focused sealed tube'
_diffrn_source_type Siemens
_exptl_absorpt_coefficient_mu 3.889
_exptl_absorpt_correction_T_max 0.7459
_exptl_absorpt_correction_T_min 0.5681
_exptl_absorpt_correction_type multi-scan
_exptl_absorpt_process_details 'SADABS, G. Sheldrick (2015)'
_exptl_crystal_colour Colorless
_exptl_crystal_density_diffrn 2.005
_exptl_crystal_description Plate
_exptl_crystal_F_000 1074
_exptl_crystal_recrystallization_method HYdrothermal
_exptl_crystal_size_max 0.525
_exptl_crystal_size_mid 0.259
_exptl_crystal_size_min 0.227
_refine_diff_density_max 1.930
_refine_diff_density_min -1.961
_refine_diff_density_rms 0.091
_refine_ls_extinction_method none
_refine_ls_goodness_of_fit_ref 1.023
_refine_ls_hydrogen_treatment mixed
_refine_ls_matrix_type full
_refine_ls_number_parameters 469
_refine_ls_number_reflns 10349
_refine_ls_number_restraints 0
_refine_ls_restrained_S_all 1.023
_refine_ls_R_factor_all 0.0364
_refine_ls_R_factor_gt 0.0313
_refine_ls_shift/su_max 0.002
_refine_ls_shift/su_mean 0.000
_refine_ls_structure_factor_coef Fsqd
_refine_ls_weighting_details 'w=1/[\s^2^(Fo^2^)+(0.0320P)^2^+2.9125P] where P=(Fo^2^+2Fc^2^)/3'
_refine_ls_weighting_scheme calc
_refine_ls_wR_factor_gt 0.0751
_refine_ls_wR_factor_ref 0.0788
_reflns_Friedel_coverage 0.000
_reflns_number_gt 9204
_reflns_number_total 10349
_reflns_threshold_expression 'I > 2\s(I)'
_cod_data_source_file c6ce02356h2.cif
_cod_data_source_block Complex_4
_cod_depositor_comments 'Adding full bibliography for 7227558--7227578.cif.'
_cod_database_code 7227572
_shelx_space_group_comment
;
The symmetry employed for this shelxl refinement is uniquely defined
by the following loop, which should always be used as a source of
symmetry information in preference to the above space-group names.
They are only intended as comments.
;
_shelx_estimated_absorpt_t_min 0.235
_shelx_estimated_absorpt_t_max 0.472

loop_
_space_group_symop_operation_xyz
'x, y, z'
'-x, -y, -z'

loop_
_atom_site_label
_atom_site_type_symbol
_atom_site_fract_x
_atom_site_fract_y
_atom_site_fract_z
_atom_site_U_iso_or_equiv
_atom_site_adp_type
_atom_site_occupancy
_atom_site_site_symmetry_order
_atom_site_calc_flag
_atom_site_refinement_flags_posn
_atom_site_refinement_flags_adp
_atom_site_refinement_flags_occupancy
_atom_site_disorder_assembly
_atom_site_disorder_group
C10 C 0.6954(3) 0.5238(2) -0.0390(2) 0.0407(6) Uani 1 1 d . . . . .
C11 C 0.5704(3) 0.5948(2) -0.0921(2) 0.0372(6) Uani 1 1 d . . . . .
C12 C 0.5045(4) 0.5540(3) -0.1436(3) 0.0500(7) Uani 1 1 d . . . . .
H12 H 0.5403 0.4813 -0.1474 0.060 Uiso 1 1 calc R U . . .
C13 C 0.3871(4) 0.6200(3) -0.1890(3) 0.0544(8) Uani 1 1 d . . . . .
H13 H 0.3426 0.5928 -0.2235 0.065 Uiso 1 1 calc R U . . .
C14 C 0.3362(3) 0.7269(3) -0.1827(3) 0.0533(8) Uani 1 1 d . . . . .
H14 H 0.2568 0.7740 -0.2132 0.064 Uiso 1 1 calc R U . . .
C15 C 0.4057(3) 0.7631(3) -0.1300(3) 0.0510(8) Uani 1 1 d . . . . .
H15 H 0.3705 0.8353 -0.1251 0.061 Uiso 1 1 calc R U . . .
C16 C 0.8156(3) 0.8579(2) -0.1273(2) 0.0395(6) Uani 1 1 d . . . . .
C17 C 0.9032(3) 0.9027(2) -0.1980(2) 0.0391(6) Uani 1 1 d . . . . .
C18 C 0.9796(3) 0.9577(3) -0.1738(3) 0.0479(7) Uani 1 1 d . . . . .
H18 H 0.9738 0.9695 -0.1143 0.057 Uiso 1 1 calc R U . . .
C19 C 1.0645(3) 0.9955(3) -0.2374(3) 0.0533(8) Uani 1 1 d . . . . .
H19 H 1.1154 1.0327 -0.2209 0.064 Uiso 1 1 calc R U . . .
C20 C 1.0728(3) 0.9773(3) -0.3252(3) 0.0523(8) Uani 1 1 d . . . . .
C21 C 0.9979(4) 0.9219(4) -0.3506(3) 0.0566(9) Uani 1 1 d . . . . .
H21 H 1.0044 0.9098 -0.4099 0.068 Uiso 1 1 calc R U . . .
C22 C 0.9131(3) 0.8847(3) -0.2868(2) 0.0480(7) Uani 1 1 d . . . . .
H22 H 0.8624 0.8475 -0.3035 0.058 Uiso 1 1 calc R U . . .
C23 C 0.4832(3) 0.7101(3) 0.1650(2) 0.0403(6) Uani 1 1 d . . . . .
C24 C 0.4084(3) 0.6919(3) 0.2525(2) 0.0406(6) Uani 1 1 d . . . . .
C25 C 0.3058(3) 0.7808(3) 0.2571(3) 0.0538(8) Uani 1 1 d . . . . .
H25 H 0.2820 0.8516 0.2045 0.065 Uiso 1 1 calc R U . . .
C26 C 0.2385(4) 0.7653(4) 0.3389(3) 0.0653(10) Uani 1 1 d . . . . .
H26 H 0.1719 0.8262 0.3426 0.078 Uiso 1 1 calc R U . . .
C27 C 0.2714(4) 0.6586(4) 0.4148(3) 0.0615(9) Uani 1 1 d . . . . .
C28 C 0.3717(4) 0.5686(4) 0.4110(3) 0.0665(10) Uani 1 1 d . . . . .
H28 H 0.3927 0.4967 0.4621 0.080 Uiso 1 1 calc R U . . .
C29 C 0.4408(4) 0.5863(3) 0.3304(3) 0.0570(9) Uani 1 1 d . . . . .
H29 H 0.5102 0.5265 0.3286 0.068 Uiso 1 1 calc R U . . .
C30 C 0.5621(3) 0.9475(2) 0.1552(2) 0.0345(5) Uani 1 1 d . . . . .
C31 C 0.5644(3) 0.8961(2) 0.2655(2) 0.0349(5) Uani 1 1 d . . . . .
C32 C 0.4850(3) 0.9569(3) 0.3159(2) 0.0448(7) Uani 1 1 d . . . . .
H32 H 0.4275 1.0288 0.2810 0.054 Uiso 1 1 calc R U . . .
C33 C 0.4911(4) 0.9113(3) 0.4177(3) 0.0561(9) Uani 1 1 d . . . . .
H33 H 0.4375 0.9521 0.4513 0.067 Uiso 1 1 calc R U . . .
C34 C 0.5767(4) 0.8055(3) 0.4688(3) 0.0542(8) Uani 1 1 d . . . . .
C35 C 0.6536(4) 0.7416(3) 0.4208(3) 0.0559(9) Uani 1 1 d . . . . .
H35 H 0.7092 0.6689 0.4560 0.067 Uiso 1 1 calc R U . . .
C36 C 0.6468(3) 0.7876(3) 0.3186(2) 0.0465(7) Uani 1 1 d . . . . .
H36 H 0.6982 0.7450 0.2853 0.056 Uiso 1 1 calc R U . . .
N1 N 0.8569(3) 0.6615(2) 0.1157(2) 0.0489(6) Uani 1 1 d . . . . .
N2 N 0.7455(2) 0.56511(19) 0.01809(18) 0.0374(5) Uani 1 1 d . . . . .
N3 N 0.5204(2) 0.6999(2) -0.0856(2) 0.0419(5) Uani 1 1 d . . . . .
O1 O 0.7949(2) 0.8908(2) -0.05469(18) 0.0537(6) Uani 1 1 d . . . . .
O2 O 0.7664(2) 0.78720(19) -0.13938(17) 0.0448(5) Uani 1 1 d . . . . .
O3 O 0.4338(2) 0.7917(2) 0.08452(17) 0.0539(6) Uani 1 1 d . . . . .
O4 O 0.5945(2) 0.64593(18) 0.17329(17) 0.0466(5) Uani 1 1 d . . . . .
O5 O 0.6356(2) 0.88811(18) 0.11366(16) 0.0450(5) Uani 1 1 d . . . . .
O6 O 0.5110(2) 0.95277(18) -0.11203(16) 0.0486(5) Uani 1 1 d . . . . .
OW1 O 0.1874(4) 0.9202(5) -0.0039(3) 0.0917(13) Uani 1 1 d . . . . .
I1 I 1.20505(3) 1.03007(4) -0.41811(2) 0.09610(13) Uani 1 1 d . . . . .
I2 I 0.16792(4) 0.63094(5) 0.53819(3) 0.11864(17) Uani 1 1 d . . . . .
Nd1 Nd 0.64058(2) 0.78215(2) 0.00958(2) 0.03315(5) Uani 1 1 d . . . . .
I3A I 0.6123(2) 0.7476(3) 0.62764(16) 0.0719(6) Uani 0.522(17) 1 d . . P A 1
I3B I 0.5752(12) 0.7377(3) 0.6177(3) 0.1094(16) Uani 0.478(17) 1 d . . P A 2
C6 C 0.8560(3) 0.4991(3) 0.0728(2) 0.0446(7) Uani 1 1 d . . . . .
C7 C 0.9203(3) 0.3911(3) 0.0694(3) 0.0571(9) Uani 1 1 d . . . . .
H7 H 0.9964 0.3474 0.1073 0.068 Uiso 1 1 calc R U . . .
C5 C 0.9081(3) 0.5482(3) 0.1342(3) 0.0502(8) Uani 1 1 d . . . . .
C9 C 0.7571(4) 0.4152(3) -0.0444(3) 0.0566(9) Uani 1 1 d . . . . .
H9 H 0.7217 0.3877 -0.0844 0.068 Uiso 1 1 calc R U . . .
C8 C 0.8708(4) 0.3498(3) 0.0102(4) 0.0698(12) Uani 1 1 d . . . . .
H8 H 0.9134 0.2781 0.0066 0.084 Uiso 1 1 calc R U . . .
C1 C 0.9065(4) 0.7100(4) 0.1658(3) 0.0682(11) Uani 1 1 d . . . . .
H1 H 0.8723 0.7892 0.1515 0.082 Uiso 1 1 calc R U . . .
C4 C 1.0084(4) 0.4808(4) 0.2066(4) 0.0794(13) Uani 1 1 d . . . . .
H4 H 1.0431 0.4019 0.2194 0.095 Uiso 1 1 calc R U . . .
C2 C 1.0060(5) 0.6486(5) 0.2377(4) 0.0894(16) Uani 1 1 d . . . . .
H2 H 1.0383 0.6855 0.2708 0.107 Uiso 1 1 calc R U . . .
C3 C 1.0550(5) 0.5331(5) 0.2587(4) 0.0989(19) Uani 1 1 d . . . . .
H3 H 1.1202 0.4891 0.3083 0.119 Uiso 1 1 calc R U . . .
HW1A H 0.259(7) 0.882(6) 0.022(5) 0.11(2) Uiso 1 1 d . . . . .
HW1B H 0.180(6) 0.980(6) -0.001(5) 0.10(2) Uiso 1 1 d . . . . .

loop_
_atom_site_aniso_label
_atom_site_aniso_U_11
_atom_site_aniso_U_22
_atom_site_aniso_U_33
_atom_site_aniso_U_23
_atom_site_aniso_U_13
_atom_site_aniso_U_12
C10 0.0473(16) 0.0294(12) 0.0419(15) -0.0124(11) 0.0149(12) -0.0082(11)
C11 0.0463(15) 0.0328(13) 0.0329(13) -0.0122(10) 0.0126(11) -0.0131(11)
C12 0.066(2) 0.0439(16) 0.0475(17) -0.0235(14) 0.0108(15) -0.0199(15)
C13 0.065(2) 0.061(2) 0.0469(18) -0.0225(16) 0.0063(16) -0.0314(18)
C14 0.0500(18) 0.056(2) 0.0498(18) -0.0137(15) -0.0022(15) -0.0177(15)
C15 0.0451(17) 0.0406(16) 0.063(2) -0.0194(15) -0.0014(15) -0.0050(13)
C16 0.0347(13) 0.0335(13) 0.0421(15) -0.0116(11) 0.0052(11) -0.0011(10)
C17 0.0350(13) 0.0348(13) 0.0408(15) -0.0116(11) 0.0034(11) -0.0036(11)
C18 0.0465(17) 0.0495(17) 0.0487(17) -0.0210(14) 0.0049(13) -0.0126(14)
C19 0.0473(18) 0.059(2) 0.056(2) -0.0205(16) 0.0025(15) -0.0207(15)
C20 0.0397(16) 0.062(2) 0.0480(18) -0.0101(15) 0.0032(13) -0.0175(15)
C21 0.057(2) 0.075(2) 0.0423(17) -0.0206(17) 0.0089(15) -0.0287(18)
C22 0.0472(17) 0.0571(19) 0.0429(16) -0.0178(14) 0.0062(13) -0.0214(15)
C23 0.0443(15) 0.0363(14) 0.0429(15) -0.0182(12) 0.0108(12) -0.0118(12)
C24 0.0444(15) 0.0399(14) 0.0411(15) -0.0183(12) 0.0097(12) -0.0144(12)
C25 0.0486(18) 0.0517(18) 0.0505(19) -0.0145(15) 0.0098(15) -0.0053(14)
C26 0.053(2) 0.071(2) 0.059(2) -0.0226(19) 0.0168(17) -0.0010(18)
C27 0.058(2) 0.077(3) 0.050(2) -0.0246(19) 0.0195(17) -0.0225(19)
C28 0.081(3) 0.057(2) 0.052(2) -0.0113(17) 0.0203(19) -0.019(2)
C29 0.067(2) 0.0442(17) 0.054(2) -0.0171(15) 0.0182(17) -0.0091(16)
C30 0.0390(13) 0.0286(12) 0.0353(13) -0.0137(10) -0.0022(10) -0.0067(10)
C31 0.0389(14) 0.0307(12) 0.0364(13) -0.0146(10) 0.0028(11) -0.0097(10)
C32 0.0425(16) 0.0429(15) 0.0452(16) -0.0182(13) 0.0074(13) -0.0052(12)
C33 0.059(2) 0.058(2) 0.0499(19) -0.0244(16) 0.0242(16) -0.0112(16)
C34 0.075(2) 0.0465(17) 0.0394(16) -0.0104(14) 0.0198(16) -0.0227(16)
C35 0.079(2) 0.0339(15) 0.0409(17) -0.0068(13) 0.0060(16) -0.0064(15)
C36 0.0594(19) 0.0328(14) 0.0391(15) -0.0138(12) 0.0045(13) -0.0015(13)
N1 0.0387(13) 0.0497(15) 0.0509(15) -0.0203(12) -0.0024(11) 0.0001(11)
N2 0.0376(12) 0.0284(10) 0.0390(12) -0.0102(9) 0.0094(9) -0.0026(9)
N3 0.0416(13) 0.0352(12) 0.0478(14) -0.0182(11) 0.0031(11) -0.0065(10)
O1 0.0604(14) 0.0602(14) 0.0528(14) -0.0314(12) 0.0194(11) -0.0237(12)
O2 0.0487(12) 0.0412(11) 0.0487(12) -0.0208(9) 0.0144(10) -0.0150(9)
O3 0.0422(12) 0.0618(15) 0.0410(12) -0.0090(11) 0.0054(9) -0.0041(10)
O4 0.0481(12) 0.0343(10) 0.0502(12) -0.0137(9) 0.0125(10) -0.0047(9)
O5 0.0541(13) 0.0388(11) 0.0382(11) -0.0192(9) 0.0017(9) -0.0021(9)
O6 0.0578(13) 0.0323(10) 0.0424(11) -0.0114(9) -0.0044(10) 0.0033(9)
OW1 0.067(2) 0.106(3) 0.108(3) -0.066(3) -0.023(2) 0.000(2)
I1 0.0743(2) 0.1608(4) 0.06668(19) -0.0280(2) 0.02160(15) -0.0731(2)
I2 0.1098(3) 0.1476(4) 0.0761(2) -0.0280(2) 0.0549(2) -0.0259(3)
Nd1 0.03427(8) 0.02784(7) 0.03224(7) -0.01186(5) 0.00335(5) -0.00110(5)
I3A 0.0998(15) 0.0647(7) 0.0325(4) -0.0063(3) 0.0128(5) -0.0129(6)
I3B 0.202(4) 0.0725(6) 0.0393(8) -0.0117(5) 0.0431(14) -0.0348(14)
C6 0.0365(14) 0.0338(14) 0.0477(17) -0.0057(12) 0.0100(12) 0.0001(11)
C7 0.0469(18) 0.0375(16) 0.068(2) -0.0139(16) 0.0090(16) 0.0066(13)
C5 0.0366(15) 0.0478(17) 0.0500(18) -0.0092(14) 0.0024(13) -0.0001(13)
C9 0.067(2) 0.0374(16) 0.066(2) -0.0262(16) 0.0171(18) -0.0079(15)
C8 0.075(3) 0.0326(16) 0.089(3) -0.0260(18) 0.027(2) 0.0039(16)
C1 0.052(2) 0.077(3) 0.075(3) -0.039(2) -0.0086(19) -0.0037(19)
C4 0.061(2) 0.062(2) 0.083(3) -0.008(2) -0.023(2) 0.006(2)
C2 0.065(3) 0.111(4) 0.091(4) -0.051(3) -0.025(3) -0.004(3)
C3 0.068(3) 0.108(4) 0.092(4) -0.027(3) -0.037(3) 0.007(3)

loop_
_atom_type_symbol
_atom_type_description
_atom_type_scat_dispersion_real
_atom_type_scat_dispersion_imag
_atom_type_scat_source
C C 0.0033 0.0016 'International Tables Vol C Tables 4.2.6.8 and 6.1.1.4'
H H 0.0000 0.0000 'International Tables Vol C Tables 4.2.6.8 and 6.1.1.4'
N N 0.0061 0.0033 'International Tables Vol C Tables 4.2.6.8 and 6.1.1.4'
O O 0.0106 0.0060 'International Tables Vol C Tables 4.2.6.8 and 6.1.1.4'
I I -0.4742 1.8119 'International Tables Vol C Tables 4.2.6.8 and 6.1.1.4'
Nd Nd -0.1943 3.0179 'International Tables Vol C Tables 4.2.6.8 and 6.1.1.4'

loop_
_geom_angle_atom_site_label_1
_geom_angle_atom_site_label_2
_geom_angle_atom_site_label_3
_geom_angle
_geom_angle_site_symmetry_1
N2 C10 C9 121.0(3) .
N2 C10 C11 117.4(2) .
C9 C10 C11 121.5(3) .
N3 C11 C12 120.9(3) .
N3 C11 C10 117.3(3) .
C12 C11 C10 121.8(3) .
C13 C12 C11 120.4(3) .
C13 C12 H12 119.8 .
C11 C12 H12 119.8 .
C14 C13 C12 118.8(3) .
C14 C13 H13 120.6 .
C12 C13 H13 120.6 .
C13 C14 C15 118.4(3) .
C13 C14 H14 120.8 .
C15 C14 H14 120.8 .
N3 C15 C14 123.5(3) .
N3 C15 H15 118.3 .
C14 C15 H15 118.3 .
O2 C16 O1 121.6(3) .
O2 C16 C17 120.0(3) .
O1 C16 C17 118.4(3) .
O2 C16 Nd1 61.97(16) .
O1 C16 Nd1 59.72(16) .
C17 C16 Nd1 177.3(2) .
C18 C17 C22 119.2(3) .
C18 C17 C16 120.3(3) .
C22 C17 C16 120.4(3) .
C17 C18 C19 120.7(3) .
C17 C18 H18 119.7 .
C19 C18 H18 119.7 .
C20 C19 C18 119.3(3) .
C20 C19 H19 120.4 .
C18 C19 H19 120.4 .
C19 C20 C21 121.0(3) .
C19 C20 I1 118.8(3) .
C21 C20 I1 120.2(3) .
C20 C21 C22 119.4(3) .
C20 C21 H21 120.3 .
C22 C21 H21 120.3 .
C21 C22 C17 120.5(3) .
C21 C22 H22 119.8 .
C17 C22 H22 119.8 .
O4 C23 O3 121.3(3) .
O4 C23 C24 119.6(3) .
O3 C23 C24 119.1(3) .
O4 C23 Nd1 61.98(16) .
O3 C23 Nd1 60.48(16) .
C24 C23 Nd1 167.5(2) .
C29 C24 C25 118.8(3) .
C29 C24 C23 120.6(3) .
C25 C24 C23 120.6(3) .
C26 C25 C24 120.8(3) .
C26 C25 H25 119.6 .
C24 C25 H25 119.6 .
C27 C26 C25 119.2(4) .
C27 C26 H26 120.4 .
C25 C26 H26 120.4 .
C28 C27 C26 120.9(3) .
C28 C27 I2 119.0(3) .
C26 C27 I2 120.2(3) .
C27 C28 C29 119.4(4) .
C27 C28 H28 120.3 .
C29 C28 H28 120.3 .
C28 C29 C24 120.9(3) .
C28 C29 H29 119.6 .
C24 C29 H29 119.6 .
O6 C30 O5 124.9(3) 2_675
O6 C30 C31 117.4(2) 2_675
O5 C30 C31 117.7(2) .
C32 C31 C36 118.9(3) .
C32 C31 C30 120.6(3) .
C36 C31 C30 120.5(3) .
C33 C32 C31 120.4(3) .
C33 C32 H32 119.8 .
C31 C32 H32 119.8 .
C34 C33 C32 119.6(3) .
C34 C33 H33 120.2 .
C32 C33 H33 120.2 .
C33 C34 C35 121.3(3) .
C33 C34 I3B 118.1(3) .
C35 C34 I3B 120.3(3) .
C33 C34 I3A 120.0(3) .
C35 C34 I3A 118.1(3) .
C34 C35 C36 118.8(3) .
C34 C35 H35 120.6 .
C36 C35 H35 120.6 .
C31 C36 C35 121.0(3) .
C31 C36 H36 119.5 .
C35 C36 H36 119.5 .
C1 N1 C5 118.4(3) .
C1 N1 Nd1 118.6(2) .
C5 N1 Nd1 122.1(2) .
C10 N2 C6 119.1(3) .
C10 N2 Nd1 120.23(18) .
C6 N2 Nd1 120.4(2) .
C15 N3 C11 118.0(3) .
C15 N3 Nd1 119.7(2) .
C11 N3 Nd1 122.3(2) .
C16 O1 Nd1 94.39(19) .
C16 O2 Nd1 92.21(17) .
C23 O3 Nd1 93.73(18) .
C23 O4 Nd1 92.31(18) .
C30 O5 Nd1 142.5(2) .
C30 O6 Nd1 163.1(2) 2_675
HW1A OW1 HW1B 103(6) .
O6 Nd1 O5 89.06(7) .
O6 Nd1 O1 78.98(9) .
O5 Nd1 O1 75.92(8) .
O6 Nd1 O3 80.63(8) .
O5 Nd1 O3 75.05(9) .
O1 Nd1 O3 144.55(8) .
O6 Nd1 O2 79.48(8) .
O5 Nd1 O2 127.52(8) .
O1 Nd1 O2 51.67(7) .
O3 Nd1 O2 149.29(8) .
O6 Nd1 O4 131.78(8) .
O5 Nd1 O4 78.25(8) .
O1 Nd1 O4 139.07(8) .
O3 Nd1 O4 51.18(7) .
O2 Nd1 O4 143.37(7) .
O6 Nd1 N3 77.79(8) .
O5 Nd1 N3 148.87(8) .
O1 Nd1 N3 127.50(8) .
O3 Nd1 N3 75.03(8) .
O2 Nd1 N3 78.06(8) .
O4 Nd1 N3 89.61(8) .
O6 Nd1 N1 150.59(9) .
O5 Nd1 N1 80.30(8) .
O1 Nd1 N1 71.87(9) .
O3 Nd1 N1 121.98(8) .
O2 Nd1 N1 85.43(8) .
O4 Nd1 N1 72.89(9) .
N3 Nd1 N1 123.60(8) .
O6 Nd1 N2 133.81(8) .
O5 Nd1 N2 137.13(8) .
O1 Nd1 N2 107.46(8) .
O3 Nd1 N2 107.61(8) .
O2 Nd1 N2 71.34(7) .
O4 Nd1 N2 72.42(7) .
N3 Nd1 N2 61.89(8) .
N1 Nd1 N2 61.72(8) .
O6 Nd1 C16 77.14(8) .
O5 Nd1 C16 101.71(9) .
O1 Nd1 C16 25.88(8) .
O3 Nd1 C16 157.60(8) .
O2 Nd1 C16 25.82(8) .
O4 Nd1 C16 150.81(8) .
N3 Nd1 C16 102.62(9) .
N1 Nd1 C16 78.31(9) .
N2 Nd1 C16 89.96(8) .
O6 Nd1 C23 106.14(9) .
O5 Nd1 C23 72.23(8) .
O1 Nd1 C23 147.58(8) .
O3 Nd1 C23 25.79(8) .
O2 Nd1 C23 160.04(8) .
O4 Nd1 C23 25.71(8) .
N3 Nd1 C23 84.38(8) .
N1 Nd1 C23 96.64(9) .
N2 Nd1 C23 92.09(8) .
C16 Nd1 C23 172.84(9) .
N2 C6 C7 121.7(3) .
N2 C6 C5 117.2(3) .
C7 C6 C5 121.0(3) .
C8 C7 C6 119.4(3) .
C8 C7 H7 120.3 .
C6 C7 H7 120.3 .
N1 C5 C4 121.0(4) .
N1 C5 C6 116.9(3) .
C4 C5 C6 122.1(3) .
C8 C9 C10 119.4(4) .
C8 C9 H9 120.3 .
C10 C9 H9 120.3 .
C7 C8 C9 119.4(3) .
C7 C8 H8 120.3 .
C9 C8 H8 120.3 .
N1 C1 C2 123.4(4) .
N1 C1 H1 118.3 .
C2 C1 H1 118.3 .
C3 C4 C5 118.9(4) .
C3 C4 H4 120.5 .
C5 C4 H4 120.5 .
C3 C2 C1 118.1(5) .
C3 C2 H2 121.0 .
C1 C2 H2 121.0 .
C2 C3 C4 120.1(4) .
C2 C3 H3 120.0 .
C4 C3 H3 120.0 .

loop_
_geom_bond_atom_site_label_1
_geom_bond_atom_site_label_2
_geom_bond_distance
_geom_bond_site_symmetry_2
C10 N2 1.343(4) .
C10 C9 1.403(4) .
C10 C11 1.478(4) .
C11 N3 1.348(4) .
C11 C12 1.386(4) .
C12 C13 1.368(5) .
C12 H12 0.9300 .
C13 C14 1.369(5) .
C13 H13 0.9300 .
C14 C15 1.382(5) .
C14 H14 0.9300 .
C15 N3 1.334(4) .
C15 H15 0.9300 .
C16 O2 1.261(4) .
C16 O1 1.267(4) .
C16 C17 1.495(4) .
C16 Nd1 2.894(3) .
C17 C18 1.384(4) .
C17 C22 1.390(4) .
C18 C19 1.386(5) .
C18 H18 0.9300 .
C19 C20 1.378(5) .
C19 H19 0.9300 .
C20 C21 1.381(5) .
C20 I1 2.087(3) .
C21 C22 1.384(5) .
C21 H21 0.9300 .
C22 H22 0.9300 .
C23 O4 1.260(4) .
C23 O3 1.265(4) .
C23 C24 1.498(4) .
C23 Nd1 2.902(3) .
C24 C29 1.384(5) .
C24 C25 1.388(4) .
C25 C26 1.383(5) .
C25 H25 0.9300 .
C26 C27 1.380(6) .
C26 H26 0.9300 .
C27 C28 1.378(6) .
C27 I2 2.100(4) .
C28 C29 1.381(5) .
C28 H28 0.9300 .
C29 H29 0.9300 .
C30 O6 1.248(3) 2_675
C30 O5 1.255(3) .
C30 C31 1.503(4) .
C31 C32 1.387(4) .
C31 C36 1.386(4) .
C32 C33 1.383(5) .
C32 H32 0.9300 .
C33 C34 1.374(5) .
C33 H33 0.9300 .
C34 C35 1.373(5) .
C34 I3B 2.033(5) .
C34 I3A 2.169(4) .
C35 C36 1.387(5) .
C35 H35 0.9300 .
C36 H36 0.9300 .
N1 C1 1.335(5) .
N1 C5 1.337(4) .
N1 Nd1 2.630(3) .
N2 C6 1.353(4) .
N2 Nd1 2.669(2) .
N3 Nd1 2.615(3) .
O1 Nd1 2.506(2) .
O2 Nd1 2.556(2) .
O3 Nd1 2.530(2) .
O4 Nd1 2.564(2) .
O5 Nd1 2.370(2) .
O6 C30 1.248(3) 2_675
O6 Nd1 2.361(2) .
OW1 HW1A 0.82(7) .
OW1 HW1B 0.77(6) .
C6 C7 1.391(4) .
C6 C5 1.479(5) .
C7 C8 1.365(6) .
C7 H7 0.9300 .
C5 C4 1.399(5) .
C9 C8 1.379(6) .
C9 H9 0.9300 .
C8 H8 0.9300 .
C1 C2 1.381(6) .
C1 H1 0.9300 .
C4 C3 1.377(8) .
C4 H4 0.9300 .
C2 C3 1.354(8) .
C2 H2 0.9300 .
C3 H3 0.9300 .
